data_4025533
loop_
_publ_author_name
'Scott R. Burks'
'Mallory A. Makowsky'
'Zachary A. Yaffe'
'Chad Hoggle'
'Pei Tsai'
'Sukumaran Muralidharan'
'Michael K. Bowman'
'Joseph P.Y. Kao'
'Gerald M. Rosen'

_publ_section_title
;
 The Effect of Structure on Nitroxide EPR Spectral Linewidth
;
_journal_name_full 'Journal of Organic Chemistry'
_journal_page_first 4737
_journal_page_last 4741
_journal_paper_doi 10.1021/jo1005747
_journal_volume 75
_journal_year 2010
_chemical_formula_moiety 'C12 H20 N O3'
_chemical_formula_sum 'C12 H20 N O3'
_chemical_formula_weight 226.29
_chemical_name_common nitroxide
_chemical_name_systematic
;
piperidine-1-oxyl-4-methylene acetic acid methyl ester
;
_space_group_IT_number 14
_symmetry_cell_setting monoclinic
_symmetry_space_group_name_Hall '-P 2ybc'
_symmetry_space_group_name_H-M 'P 1 21/c 1'
_atom_sites_solution_hydrogens geom
_atom_sites_solution_primary direct
_atom_sites_solution_secondary difmap
_audit_creation_method 'SHELXL-97 & ZCIF'
_cell_angle_alpha 90.00
_cell_angle_beta 109.5925(10)
_cell_angle_gamma 90.00
_cell_formula_units_Z 4
_cell_length_a 7.7657(7)
_cell_length_b 15.5387(14)
_cell_length_c 11.2639(10)
_cell_measurement_reflns_used 5154
_cell_measurement_temperature 250(2)
_cell_measurement_theta_max 25.5
_cell_measurement_theta_min 2.3
_cell_volume 1280.5(2)
_computing_cell_refinement Apex2
_computing_data_collection 'Apex2 (Bruker, 2005)'
_computing_data_reduction Apex2
_computing_molecular_graphics 'XSHEL (Bruker, 2004)'
_computing_publication_material SHELXL-97
_computing_structure_refinement 'SHELXL-97 (Sheldrick, 1997)'
_computing_structure_solution 'SHELXS-97 (Sheldrick, 1990)'
_diffrn_ambient_temperature 250(2)
_diffrn_detector 'CCD area detector'
_diffrn_detector_area_resol_mean 11.198
_diffrn_detector_type 'Bruker Smart Apex II'
_diffrn_measured_fraction_theta_full 1.000
_diffrn_measured_fraction_theta_max 1.000
_diffrn_measurement_details 610,610,610
_diffrn_measurement_device_type 'three-circle diffractometer'
_diffrn_measurement_method '\w scans'
_diffrn_measurement_specimen_support 'glass capillary'
_diffrn_orient_matrix_type standard
_diffrn_orient_matrix_UB_11 0.1280062
_diffrn_orient_matrix_UB_12 -0.0106648
_diffrn_orient_matrix_UB_13 0.0570333
_diffrn_orient_matrix_UB_21 -0.0466372
_diffrn_orient_matrix_UB_22 -0.0408026
_diffrn_orient_matrix_UB_23 0.0508362
_diffrn_orient_matrix_UB_31 0.0110672
_diffrn_orient_matrix_UB_32 -0.0486115
_diffrn_orient_matrix_UB_33 -0.0551647
_diffrn_radiation_monochromator graphite
_diffrn_radiation_source 'fine-focus sealed tube'
_diffrn_radiation_type MoK\a
_diffrn_radiation_wavelength 0.71073
_diffrn_reflns_av_R_equivalents 0.0220
_diffrn_reflns_av_sigmaI/netI 0.0216
_diffrn_reflns_limit_h_max 9
_diffrn_reflns_limit_h_min -9
_diffrn_reflns_limit_k_max 18
_diffrn_reflns_limit_k_min -18
_diffrn_reflns_limit_l_max 13
_diffrn_reflns_limit_l_min -13
_diffrn_reflns_number 9232
_diffrn_reflns_theta_full 25.00
_diffrn_reflns_theta_max 25.00
_diffrn_reflns_theta_min 2.32
_diffrn_source_current 30.00
_diffrn_source_voltage 50.00
_diffrn_standards_decay_% 0
_exptl_absorpt_coefficient_mu 0.084
_exptl_absorpt_correction_T_max 0.967
_exptl_absorpt_correction_T_min 0.914
_exptl_absorpt_correction_type multi-scan
_exptl_absorpt_process_details 'SADABS (Sheldrick, 1996)'
_exptl_crystal_colour orange
_exptl_crystal_density_diffrn 1.174
_exptl_crystal_description bulk
_exptl_crystal_F_000 492
_exptl_crystal_id 'UMBC/Kao piperidine-1-oxyl-4-methylene acetic acid methyl ester'
_exptl_crystal_size_max 0.53
_exptl_crystal_size_mid 0.50
_exptl_crystal_size_min 0.40
_refine_diff_density_max 0.439
_refine_diff_density_min -0.157
_refine_diff_density_rms 0.034
_refine_ls_extinction_method none
_refine_ls_goodness_of_fit_ref 1.000
_refine_ls_hydrogen_treatment refU
_refine_ls_matrix_type full
_refine_ls_number_parameters 161
_refine_ls_number_reflns 2268
_refine_ls_number_restraints 0
_refine_ls_restrained_S_all 1.000
_refine_ls_R_factor_all 0.0579
_refine_ls_R_factor_gt 0.0488
_refine_ls_shift/su_max 0.000
_refine_ls_shift/su_mean 0.000
_refine_ls_structure_factor_coef Fsqd
_refine_ls_weighting_details 'w=1/[\s^2^(Fo^2^)+(0.005P)^2^+0.9535P], P=(max(Fo^2^,0)+2Fc^2^)/3'
_refine_ls_weighting_scheme calc
_refine_ls_wR_factor_gt 0.0938
_refine_ls_wR_factor_ref 0.0970
_reflns_number_gt 1909
_reflns_number_total 2268
_reflns_threshold_expression >2sigma(I)
_cod_data_source_file jo1005747_si_001.cif
_cod_data_source_block 1819
_cod_depositor_comments
;
The following automatic conversions were performed:

'_symmetry_cell_setting' value 'Monoclinic' changed to 'monoclinic'
according to the built-in table from CIF Core dictionary named
'cif_core.dic' version 2.4.1 from 2010-06-29.

Automatic conversion script
Id: cif_fix_values 1646 2011-03-28 12:23:43Z adriana 
;
_cod_database_code 4025533
_diffrn_measurement_frame_width-ccd -0.30
_diffrn_measurement_total_frames-ccd 1830
_diffrn_measurement_frame_time-ccd 45
_diffrn_measurement_total_time-ccd 25.9
_diffrn_detector_distance-ccd 5.800
_diffrn_measurement_frame_size-ccd 512

loop_
_symmetry_equiv_pos_as_xyz
'x, y, z'
'-x, y+1/2, -z+1/2'
'-x, -y, -z'
'x, -y-1/2, z-1/2'

loop_
_atom_site_label
_atom_site_type_symbol
_atom_site_fract_x
_atom_site_fract_y
_atom_site_fract_z
_atom_site_U_iso_or_equiv
_atom_site_adp_type
_atom_site_occupancy
_atom_site_symmetry_multiplicity
_atom_site_calc_flag
_atom_site_refinement_flags
_atom_site_disorder_assembly
_atom_site_disorder_group
O1 O 0.6610(2) 0.38706(11) 0.89383(14) 0.0741(5) Uani 1 1 d . . .
N1 N 0.5555(2) 0.35818(10) 0.78880(14) 0.0468(4) Uani 1 1 d . . .
C2 C 0.3837(2) 0.40869(12) 0.72710(19) 0.0484(5) Uani 1 1 d . . .
C2A C 0.4312(3) 0.49318(14) 0.6750(2) 0.0685(7) Uani 1 1 d . . .
H2A1 H 0.5193 0.5250 0.7425 0.075(6) Uiso 0.93(3) 1 calc PR . .
H2A2 H 0.3213 0.5274 0.6399 0.075(6) Uiso 0.93(3) 1 calc PR . .
H2A3 H 0.4832 0.4807 0.6097 0.075(6) Uiso 0.93(3) 1 calc PR . .
H2A4 H 0.3633 0.4970 0.5856 0.075(6) Uiso 0.07(3) 1 calc PR . .
H2A5 H 0.5612 0.4946 0.6882 0.075(6) Uiso 0.07(3) 1 calc PR . .
H2A6 H 0.3993 0.5413 0.7184 0.075(6) Uiso 0.07(3) 1 calc PR . .
C2B C 0.2963(3) 0.42736(15) 0.8258(2) 0.0652(6) Uani 1 1 d . . .
H2B1 H 0.2718 0.3736 0.8610 0.060(5) Uiso 0.86(2) 1 calc PR . .
H2B2 H 0.1826 0.4582 0.7874 0.060(5) Uiso 0.86(2) 1 calc PR . .
H2B3 H 0.3785 0.4622 0.8923 0.060(5) Uiso 0.86(2) 1 calc PR . .
H2B4 H 0.2834 0.4891 0.8328 0.060(5) Uiso 0.14(2) 1 calc PR . .
H2B5 H 0.3727 0.4045 0.9064 0.060(5) Uiso 0.14(2) 1 calc PR . .
H2B6 H 0.1767 0.4005 0.8015 0.060(5) Uiso 0.14(2) 1 calc PR . .
C3 C 0.2518(2) 0.35544(12) 0.61889(18) 0.0475(5) Uani 1 1 d . . .
H3A H 0.1901 0.3127 0.6545 0.058(4) Uiso 1 1 calc R . .
H3B H 0.1581 0.3937 0.5643 0.058(4) Uiso 1 1 calc R . .
C4 C 0.3469(2) 0.31039(12) 0.54149(18) 0.0441(4) Uani 1 1 d . . .
C5 C 0.4927(3) 0.25126(12) 0.61718(18) 0.0488(5) Uani 1 1 d . . .
H5A H 0.5474 0.2220 0.5615 0.055(4) Uiso 1 1 calc R . .
H5B H 0.4387 0.2073 0.6564 0.055(4) Uiso 1 1 calc R . .
C6 C 0.6412(2) 0.29927(13) 0.71939(18) 0.0486(5) Uani 1 1 d . . .
C6A C 0.7623(3) 0.35100(16) 0.6627(2) 0.0672(6) Uani 1 1 d . . .
H6A1 H 0.6862 0.3869 0.5949 0.074(4) Uiso 1 1 calc R . .
H6A2 H 0.8327 0.3118 0.6299 0.074(4) Uiso 1 1 calc R . .
H6A3 H 0.8448 0.3870 0.7273 0.074(4) Uiso 1 1 calc R . .
C6B C 0.7577(3) 0.23421(15) 0.8149(2) 0.0681(6) Uani 1 1 d . . .
H6B1 H 0.8581 0.2639 0.8767 0.090(5) Uiso 1 1 calc R . .
H6B2 H 0.8059 0.1916 0.7715 0.090(5) Uiso 1 1 calc R . .
H6B3 H 0.6830 0.2060 0.8572 0.090(5) Uiso 1 1 calc R . .
C7 C 0.3122(3) 0.32013(12) 0.41688(18) 0.0479(5) Uani 1 1 d . . .
H7 H 0.3822 0.2861 0.3811 0.068(7) Uiso 1 1 calc R . .
C8 C 0.1776(2) 0.37773(12) 0.33009(17) 0.0434(4) Uani 1 1 d . . .
O8 O 0.0882(2) 0.43324(10) 0.35579(13) 0.0633(4) Uani 1 1 d . . .
O9 O 0.1677(2) 0.35998(9) 0.21150(13) 0.0609(4) Uani 1 1 d . . .
C9 C 0.0499(3) 0.41343(16) 0.11337(19) 0.0699(7) Uani 1 1 d . . .
H9A H -0.0752 0.4074 0.1117 0.076(6) Uiso 0.75(3) 1 calc PR . .
H9B H 0.0580 0.3959 0.0327 0.076(6) Uiso 0.75(3) 1 calc PR . .
H9C H 0.0875 0.4730 0.1295 0.076(6) Uiso 0.75(3) 1 calc PR . .
H9D H 0.1221 0.4435 0.0709 0.076(6) Uiso 0.25(3) 1 calc PR . .
H9E H -0.0111 0.4550 0.1499 0.076(6) Uiso 0.25(3) 1 calc PR . .
H9F H -0.0407 0.3778 0.0531 0.076(6) Uiso 0.25(3) 1 calc PR . .

loop_
_atom_site_aniso_label
_atom_site_aniso_U_11
_atom_site_aniso_U_22
_atom_site_aniso_U_33
_atom_site_aniso_U_23
_atom_site_aniso_U_13
_atom_site_aniso_U_12
O1 0.0580(9) 0.0932(12) 0.0558(9) -0.0184(9) -0.0012(7) 0.0092(9)
N1 0.0388(8) 0.0507(9) 0.0459(9) -0.0006(7) 0.0076(7) 0.0034(7)
C2 0.0427(10) 0.0430(10) 0.0575(12) 0.0043(9) 0.0143(9) 0.0073(8)
C2A 0.0667(15) 0.0466(12) 0.0866(17) 0.0065(12) 0.0182(13) -0.0006(11)
C2B 0.0612(13) 0.0678(15) 0.0663(14) -0.0059(12) 0.0208(11) 0.0159(11)
C3 0.0350(9) 0.0480(11) 0.0561(12) 0.0046(9) 0.0107(8) 0.0020(8)
C4 0.0376(9) 0.0401(10) 0.0542(11) -0.0031(8) 0.0147(8) -0.0059(8)
C5 0.0474(10) 0.0449(10) 0.0554(12) 0.0016(9) 0.0190(9) 0.0029(9)
C6 0.0403(10) 0.0531(11) 0.0536(11) 0.0006(9) 0.0173(9) 0.0029(9)
C6A 0.0503(12) 0.0763(16) 0.0804(16) -0.0046(13) 0.0289(12) -0.0097(11)
C6B 0.0547(13) 0.0720(15) 0.0718(15) 0.0056(12) 0.0134(11) 0.0210(11)
C7 0.0431(10) 0.0450(10) 0.0543(12) -0.0028(9) 0.0145(9) 0.0021(8)
C8 0.0386(10) 0.0420(10) 0.0463(11) -0.0038(8) 0.0097(8) -0.0028(8)
O8 0.0658(9) 0.0604(9) 0.0605(9) 0.0002(7) 0.0168(7) 0.0180(8)
O9 0.0636(9) 0.0651(9) 0.0474(8) -0.0012(7) 0.0097(7) 0.0130(7)
C9 0.0735(15) 0.0787(16) 0.0447(12) 0.0041(11) 0.0029(11) 0.0196(13)

loop_
_atom_type_symbol
_atom_type_description
_atom_type_scat_dispersion_real
_atom_type_scat_dispersion_imag
_atom_type_scat_source
C C 0.0033 0.0016 'International Tables Vol C Tables 4.2.6.8 and 6.1.1.4'
H H 0.0000 0.0000 'International Tables Vol C Tables 4.2.6.8 and 6.1.1.4'
N N 0.0061 0.0033 'International Tables Vol C Tables 4.2.6.8 and 6.1.1.4'
O O 0.0106 0.0060 'International Tables Vol C Tables 4.2.6.8 and 6.1.1.4'

loop_
_geom_angle_atom_site_label_1
_geom_angle_atom_site_label_2
_geom_angle_atom_site_label_3
_geom_angle
_geom_angle_site_symmetry_1
_geom_angle_site_symmetry_3
_geom_angle_publ_flag
O1 N1 C6 116.12(14) . . ?
O1 N1 C2 116.14(15) . . ?
C6 N1 C2 124.00(15) . . ?
N1 C2 C2B 107.93(16) . . ?
N1 C2 C2A 109.53(16) . . ?
C2B C2 C2A 110.00(18) . . ?
N1 C2 C3 109.67(15) . . ?
C2B C2 C3 109.91(17) . . ?
C2A C2 C3 109.78(17) . . ?
C2 C2A H2A1 109.5 . . ?
C2 C2A H2A2 109.5 . . ?
H2A1 C2A H2A2 109.5 . . ?
C2 C2A H2A3 109.5 . . ?
H2A1 C2A H2A3 109.5 . . ?
H2A2 C2A H2A3 109.5 . . ?
C2 C2A H2A4 109.5 . . ?
H2A1 C2A H2A4 141.1 . . ?
H2A2 C2A H2A4 56.3 . . ?
H2A3 C2A H2A4 56.3 . . ?
C2 C2A H2A5 109.5 . . ?
H2A1 C2A H2A5 56.3 . . ?
H2A2 C2A H2A5 141.1 . . ?
H2A3 C2A H2A5 56.3 . . ?
H2A4 C2A H2A5 109.5 . . ?
C2 C2A H2A6 109.5 . . ?
H2A1 C2A H2A6 56.3 . . ?
H2A2 C2A H2A6 56.3 . . ?
H2A3 C2A H2A6 141.1 . . ?
H2A4 C2A H2A6 109.5 . . ?
H2A5 C2A H2A6 109.5 . . ?
C2 C2B H2B1 109.5 . . ?
C2 C2B H2B2 109.5 . . ?
H2B1 C2B H2B2 109.5 . . ?
C2 C2B H2B3 109.5 . . ?
H2B1 C2B H2B3 109.5 . . ?
H2B2 C2B H2B3 109.5 . . ?
C2 C2B H2B4 109.5 . . ?
H2B1 C2B H2B4 141.1 . . ?
H2B2 C2B H2B4 56.3 . . ?
H2B3 C2B H2B4 56.3 . . ?
C2 C2B H2B5 109.5 . . ?
H2B1 C2B H2B5 56.3 . . ?
H2B2 C2B H2B5 141.1 . . ?
H2B3 C2B H2B5 56.3 . . ?
H2B4 C2B H2B5 109.5 . . ?
C2 C2B H2B6 109.5 . . ?
H2B1 C2B H2B6 56.3 . . ?
H2B2 C2B H2B6 56.3 . . ?
H2B3 C2B H2B6 141.1 . . ?
H2B4 C2B H2B6 109.5 . . ?
H2B5 C2B H2B6 109.5 . . ?
C4 C3 C2 112.66(15) . . ?
C4 C3 H3A 109.1 . . ?
C2 C3 H3A 109.1 . . ?
C4 C3 H3B 109.1 . . ?
C2 C3 H3B 109.1 . . ?
H3A C3 H3B 107.8 . . ?
C7 C4 C5 121.04(17) . . ?
C7 C4 C3 126.24(17) . . ?
C5 C4 C3 112.72(16) . . ?
C4 C5 C6 111.66(16) . . ?
C4 C5 H5A 109.3 . . ?
C6 C5 H5A 109.3 . . ?
C4 C5 H5B 109.3 . . ?
C6 C5 H5B 109.3 . . ?
H5A C5 H5B 107.9 . . ?
N1 C6 C5 109.74(14) . . ?
N1 C6 C6A 109.87(16) . . ?
C5 C6 C6A 110.93(17) . . ?
N1 C6 C6B 107.34(16) . . ?
C5 C6 C6B 109.08(17) . . ?
C6A C6 C6B 109.81(17) . . ?
C6 C6A H6A1 109.5 . . ?
C6 C6A H6A2 109.5 . . ?
H6A1 C6A H6A2 109.5 . . ?
C6 C6A H6A3 109.5 . . ?
H6A1 C6A H6A3 109.5 . . ?
H6A2 C6A H6A3 109.5 . . ?
C6 C6B H6B1 109.5 . . ?
C6 C6B H6B2 109.5 . . ?
H6B1 C6B H6B2 109.5 . . ?
C6 C6B H6B3 109.5 . . ?
H6B1 C6B H6B3 109.5 . . ?
H6B2 C6B H6B3 109.5 . . ?
C4 C7 C8 127.63(18) . . ?
C4 C7 H7 116.2 . . ?
C8 C7 H7 116.2 . . ?
O8 C8 O9 122.87(17) . . ?
O8 C8 C7 128.00(18) . . ?
O9 C8 C7 109.12(16) . . ?
C8 O9 C9 117.14(16) . . ?
O9 C9 H9A 109.5 . . ?
O9 C9 H9B 109.5 . . ?
H9A C9 H9B 109.5 . . ?
O9 C9 H9C 109.5 . . ?
H9A C9 H9C 109.5 . . ?
H9B C9 H9C 109.5 . . ?
O9 C9 H9D 109.5 . . ?
H9A C9 H9D 141.1 . . ?
H9B C9 H9D 56.3 . . ?
H9C C9 H9D 56.3 . . ?
O9 C9 H9E 109.5 . . ?
H9A C9 H9E 56.3 . . ?
H9B C9 H9E 141.1 . . ?
H9C C9 H9E 56.3 . . ?
H9D C9 H9E 109.5 . . ?
O9 C9 H9F 109.5 . . ?
H9A C9 H9F 56.3 . . ?
H9B C9 H9F 56.3 . . ?
H9C C9 H9F 141.1 . . ?
H9D C9 H9F 109.5 . . ?
H9E C9 H9F 109.5 . . ?

loop_
_geom_bond_atom_site_label_1
_geom_bond_atom_site_label_2
_geom_bond_distance
_geom_bond_site_symmetry_2
_geom_bond_publ_flag
O1 N1 1.2736(19) . ?
N1 C6 1.497(2) . ?
N1 C2 1.502(2) . ?
C2 C2B 1.512(3) . ?
C2 C2A 1.533(3) . ?
C2 C3 1.543(3) . ?
C2A H2A1 0.9700 . ?
C2A H2A2 0.9700 . ?
C2A H2A3 0.9700 . ?
C2A H2A4 0.9700 . ?
C2A H2A5 0.9700 . ?
C2A H2A6 0.9700 . ?
C2B H2B1 0.9700 . ?
C2B H2B2 0.9700 . ?
C2B H2B3 0.9700 . ?
C2B H2B4 0.9700 . ?
C2B H2B5 0.9700 . ?
C2B H2B6 0.9700 . ?
C3 C4 1.492(3) . ?
C3 H3A 0.9800 . ?
C3 H3B 0.9800 . ?
C4 C7 1.346(3) . ?
C4 C5 1.485(3) . ?
C5 C6 1.523(3) . ?
C5 H5A 0.9800 . ?
C5 H5B 0.9800 . ?
C6 C6A 1.530(3) . ?
C6 C6B 1.532(3) . ?
C6A H6A1 0.9700 . ?
C6A H6A2 0.9700 . ?
C6A H6A3 0.9700 . ?
C6B H6B1 0.9700 . ?
C6B H6B2 0.9700 . ?
C6B H6B3 0.9700 . ?
C7 C8 1.471(3) . ?
C7 H7 0.9400 . ?
C8 O8 1.202(2) . ?
C8 O9 1.341(2) . ?
O9 C9 1.439(2) . ?
C9 H9A 0.9700 . ?
C9 H9B 0.9700 . ?
C9 H9C 0.9700 . ?
C9 H9D 0.9700 . ?
C9 H9E 0.9700 . ?
C9 H9F 0.9700 . ?

loop_
_geom_torsion_atom_site_label_1
_geom_torsion_atom_site_label_2
_geom_torsion_atom_site_label_3
_geom_torsion_atom_site_label_4
_geom_torsion
_geom_torsion_site_symmetry_1
_geom_torsion_site_symmetry_2
_geom_torsion_site_symmetry_3
_geom_torsion_site_symmetry_4
_geom_torsion_publ_flag
O1 N1 C2 C2B -47.4(2) . . . . ?
C6 N1 C2 C2B 155.33(17) . . . . ?
O1 N1 C2 C2A 72.4(2) . . . . ?
C6 N1 C2 C2A -84.9(2) . . . . ?
O1 N1 C2 C3 -167.09(16) . . . . ?
C6 N1 C2 C3 35.6(2) . . . . ?
N1 C2 C3 C4 -42.5(2) . . . . ?
C2B C2 C3 C4 -160.97(17) . . . . ?
C2A C2 C3 C4 77.9(2) . . . . ?
C2 C3 C4 C7 -121.0(2) . . . . ?
C2 C3 C4 C5 58.3(2) . . . . ?
C7 C4 C5 C6 118.40(19) . . . . ?
C3 C4 C5 C6 -60.9(2) . . . . ?
O1 N1 C6 C5 164.37(17) . . . . ?
C2 N1 C6 C5 -38.3(2) . . . . ?
O1 N1 C6 C6A -73.4(2) . . . . ?
C2 N1 C6 C6A 83.9(2) . . . . ?
O1 N1 C6 C6B 45.9(2) . . . . ?
C2 N1 C6 C6B -156.75(17) . . . . ?
C4 C5 C6 N1 47.6(2) . . . . ?
C4 C5 C6 C6A -74.0(2) . . . . ?
C4 C5 C6 C6B 164.92(17) . . . . ?
C5 C4 C7 C8 -177.88(17) . . . . ?
C3 C4 C7 C8 1.4(3) . . . . ?
C4 C7 C8 O8 8.9(3) . . . . ?
C4 C7 C8 O9 -171.64(18) . . . . ?
O8 C8 O9 C9 2.9(3) . . . . ?
C7 C8 O9 C9 -176.56(17) . . . . ?
